data_7236077
loop_
_publ_author_name
'Liu, Fuling'
'Xu, Yuwen'
'Zhao, Lianming'
'Zhang, Liangliang'
'Guo, Wenyue'
'Wang, Rongming'
'Sun, Daofeng'

_publ_section_title
;
 Porous barium--organic frameworks with highly efficient catalytic
 capacity and fluorescence sensing ability
;
_journal_issue 43
_journal_name_full 'Journal of Materials Chemistry A'
_journal_page_first 21545
_journal_paper_doi 10.1039/C5TA03680A
_journal_volume 3
_journal_year 2015
_chemical_formula_sum 'C34 H26 Ba N0 O13'
_chemical_formula_weight 779.89
_space_group_IT_number 15
_space_group_name_Hall '-C 2yc'
_space_group_name_H-M_alt 'C 1 2/c 1'
_symmetry_cell_setting monoclinic
_symmetry_space_group_name_H-M 'C 1 2/c 1'
_atom_sites_solution_hydrogens geom
_atom_sites_solution_primary direct
_atom_sites_solution_secondary difmap
_audit_creation_method SHELXL-97
_audit_update_record
;
2014-01-16 deposited with the CCDC.
2015-08-03 downloaded from the CCDC.
;
_cell_angle_alpha 90.00
_cell_angle_beta 97.56(3)
_cell_angle_gamma 90.00
_cell_formula_units_Z 4
_cell_length_a 32.24(5)
_cell_length_b 12.209(19)
_cell_length_c 8.885(13)
_cell_measurement_temperature 298(2)
_cell_volume 3467(9)
_computing_structure_refinement 'SHELXL-97 (Sheldrick, 1997)'
_computing_structure_solution 'SHELXS-97 (Sheldrick, 1990)'
_diffrn_ambient_temperature 298(2)
_diffrn_measured_fraction_theta_full 0.975
_diffrn_measured_fraction_theta_max 0.975
_diffrn_radiation_monochromator graphite
_diffrn_radiation_source 'fine-focus sealed tube'
_diffrn_radiation_type MoK\a
_diffrn_radiation_wavelength 0.71073
_diffrn_reflns_av_R_equivalents 0.1060
_diffrn_reflns_av_sigmaI/netI 0.1400
_diffrn_reflns_limit_h_max 35
_diffrn_reflns_limit_h_min -38
_diffrn_reflns_limit_k_max 14
_diffrn_reflns_limit_k_min -8
_diffrn_reflns_limit_l_max 10
_diffrn_reflns_limit_l_min -9
_diffrn_reflns_number 7731
_diffrn_reflns_theta_full 25.00
_diffrn_reflns_theta_max 25.00
_diffrn_reflns_theta_min 1.27
_exptl_absorpt_coefficient_mu 1.209
_exptl_absorpt_correction_T_max 0.9420
_exptl_absorpt_correction_T_min 0.7940
_exptl_absorpt_correction_type multi-scan
_exptl_absorpt_process_details 'APEX2 Software Suite (Bruker,2005)'
_exptl_crystal_density_diffrn 1.494
_exptl_crystal_density_method 'not measured'
_exptl_crystal_F_000 1560
_exptl_crystal_size_max 0.20
_exptl_crystal_size_mid 0.10
_exptl_crystal_size_min 0.05
_platon_squeeze_details
;
;
_refine_diff_density_max 2.132
_refine_diff_density_min -3.457
_refine_diff_density_rms 0.347
_refine_ls_extinction_method none
_refine_ls_goodness_of_fit_ref 1.013
_refine_ls_hydrogen_treatment mixed
_refine_ls_matrix_type full
_refine_ls_number_parameters 224
_refine_ls_number_reflns 2978
_refine_ls_number_restraints 0
_refine_ls_restrained_S_all 1.013
_refine_ls_R_factor_all 0.1383
_refine_ls_R_factor_gt 0.0849
_refine_ls_shift/su_max 0.000
_refine_ls_shift/su_mean 0.000
_refine_ls_structure_factor_coef Fsqd
_refine_ls_weighting_details 'calc w=1/[\s^2^(Fo^2^)+(0.1862P)^2^+0.0000P] where P=(Fo^2^+2Fc^2^)/3'
_refine_ls_weighting_scheme calc
_refine_ls_wR_factor_gt 0.2241
_refine_ls_wR_factor_ref 0.2995
_reflns_number_gt 1630
_reflns_number_total 2978
_reflns_threshold_expression >2sigma(I)
_cod_data_source_file c5ta03680a2.cif
_cod_data_source_block p
_cod_original_sg_symbol_H-M C2/c
_cod_database_code 7236077

loop_
_symmetry_equiv_pos_as_xyz
'x, y, z'
'-x, y, -z+1/2'
'x+1/2, y+1/2, z'
'-x+1/2, y+1/2, -z+1/2'
'-x, -y, -z'
'x, -y, z-1/2'
'-x+1/2, -y+1/2, -z'
'x+1/2, -y+1/2, z-1/2'

loop_
_atom_site_label
_atom_site_type_symbol
_atom_site_fract_x
_atom_site_fract_y
_atom_site_fract_z
_atom_site_U_iso_or_equiv
_atom_site_adp_type
_atom_site_occupancy
_atom_site_symmetry_multiplicity
_atom_site_calc_flag
_atom_site_refinement_flags
Ba1 Ba 0.0000 0.42367(10) -0.2500 0.0452(5) Uani 1 2 d S
O5 O 0.1650(4) -0.0939(11) 0.467(2) 0.120(6) Uani 1 1 d .
O2 O 0.1243(3) 0.3541(10) -0.0954(9) 0.071(3) Uani 1 1 d .
H2 H 0.1123 0.3624 -0.1819 0.107 Uiso 1 1 calc R
O1 O 0.0620(3) 0.3401(13) -0.0492(10) 0.096(5) Uani 1 1 d .
O6 O 0.2358(4) -0.1510(11) 0.6012(16) 0.097(4) Uani 1 1 d .
O3 O 0.0289(3) 0.4108(9) 0.4563(9) 0.068(3) Uani 1 1 d .
O4 O 0.0773(3) 0.3779(11) 0.6471(10) 0.075(3) Uani 1 1 d .
C16 C 0.1271(9) -0.068(2) 0.377(5) 0.22(2) Uani 1 1 d .
H16A H 0.1325 -0.0211 0.2958 0.330 Uiso 1 1 calc R
H16B H 0.1089 -0.0322 0.4385 0.330 Uiso 1 1 calc R
H16C H 0.1141 -0.1346 0.3363 0.330 Uiso 1 1 calc R
C15 C 0.1860(5) 0.0918(15) 0.450(2) 0.077(6) Uani 1 1 d .
H15 H 0.1597 0.1110 0.4010 0.092 Uiso 1 1 calc R
C3 C 0.1555(4) 0.3192(12) 0.2124(12) 0.048(3) Uani 1 1 d .
H3 H 0.1747 0.3076 0.1445 0.058 Uiso 1 1 calc R
C4 C 0.1681(4) 0.3153(12) 0.3658(13) 0.049(3) Uani 1 1 d .
C6 C 0.0982(4) 0.3599(11) 0.4068(11) 0.042(3) Uani 1 1 d .
C5 C 0.1377(4) 0.3384(12) 0.4627(12) 0.047(3) Uani 1 1 d .
H5 H 0.1454 0.3385 0.5673 0.057 Uiso 1 1 calc R
C11 C 0.2578(4) 0.1405(12) 0.5433(13) 0.047(3) Uani 1 1 d .
C9 C 0.2101(4) 0.2820(13) 0.4330(12) 0.049(4) Uani 1 1 d .
C8 C 0.0978(5) 0.3444(13) -0.0052(13) 0.062(4) Uani 1 1 d .
C2 C 0.1134(4) 0.3408(11) 0.1585(11) 0.046(3) Uani 1 1 d .
C1 C 0.0851(4) 0.3582(11) 0.2541(12) 0.048(3) Uani 1 1 d .
H1 H 0.0570 0.3689 0.2170 0.058 Uiso 1 1 calc R
C10 C 0.2173(4) 0.1725(13) 0.4735(13) 0.050(4) Uani 1 1 d .
C12 C 0.2641(5) 0.0309(15) 0.5871(15) 0.057(4) Uani 1 1 d .
H12 H 0.2901 0.0098 0.6365 0.068 Uiso 1 1 calc R
C14 C 0.1928(6) -0.0107(17) 0.495(2) 0.087(6) Uani 1 1 d .
C13 C 0.2340(6) -0.0442(14) 0.560(2) 0.076(5) Uani 1 1 d .
C17 C 0.2764(5) -0.1881(17) 0.666(2) 0.084(5) Uani 1 1 d .
H17A H 0.2973 -0.1562 0.6120 0.125 Uiso 1 1 calc R
H17B H 0.2777 -0.2665 0.6593 0.125 Uiso 1 1 calc R
H17C H 0.2815 -0.1664 0.7709 0.125 Uiso 1 1 calc R
C7 C 0.0663(4) 0.3847(12) 0.5105(12) 0.044(3) Uani 1 1 d .
O1W O -0.0114(9) 0.199(3) -0.198(4) 0.129(12) Uani 0.50 1 d P
H1WA H 0.0065 0.1651 -0.1358 0.155 Uiso 0.50 1 d PR
H1WB H -0.0324 0.1654 -0.2431 0.155 Uiso 0.50 1 d PR

loop_
_atom_site_aniso_label
_atom_site_aniso_U_11
_atom_site_aniso_U_22
_atom_site_aniso_U_33
_atom_site_aniso_U_23
_atom_site_aniso_U_13
_atom_site_aniso_U_12
Ba1 0.0268(7) 0.0844(10) 0.0214(5) 0.000 -0.0087(4) 0.000
O5 0.050(9) 0.106(11) 0.192(18) 0.019(10) -0.026(10) -0.005(7)
O2 0.049(7) 0.140(10) 0.024(4) 0.009(5) 0.000(4) 0.017(6)
O1 0.028(6) 0.226(15) 0.029(5) 0.004(7) -0.013(4) 0.024(8)
O6 0.078(9) 0.087(9) 0.113(10) 0.017(7) -0.034(8) 0.003(7)
O3 0.049(7) 0.137(10) 0.019(4) 0.012(4) 0.005(4) 0.023(6)
O4 0.055(7) 0.144(10) 0.024(4) 0.002(5) -0.005(4) 0.025(7)
C16 0.11(2) 0.14(2) 0.37(6) 0.08(3) -0.12(3) -0.038(17)
C15 0.039(10) 0.103(16) 0.080(12) 0.000(9) -0.020(9) 0.008(9)
C3 0.026(7) 0.093(10) 0.023(5) 0.005(6) -0.002(5) 0.013(6)
C4 0.035(8) 0.076(9) 0.029(6) 0.000(6) -0.017(5) 0.007(6)
C6 0.038(8) 0.065(9) 0.021(5) 0.000(5) -0.003(5) 0.008(6)
C5 0.029(7) 0.093(11) 0.019(5) 0.000(6) 0.000(5) 0.010(7)
C11 0.024(7) 0.078(11) 0.039(6) 0.004(6) 0.006(5) 0.012(7)
C9 0.029(8) 0.096(11) 0.022(5) 0.007(6) 0.006(5) 0.006(7)
C8 0.065(11) 0.092(12) 0.023(6) 0.006(6) -0.013(7) 0.011(8)
C2 0.042(8) 0.078(10) 0.016(5) 0.001(5) -0.005(5) 0.021(7)
C1 0.041(8) 0.073(10) 0.025(5) 0.008(6) -0.014(5) 0.007(7)
C10 0.028(8) 0.087(11) 0.033(6) 0.002(6) -0.005(5) 0.008(7)
C12 0.031(8) 0.096(12) 0.043(7) 0.002(8) 0.005(6) 0.007(8)
C14 0.058(12) 0.081(13) 0.113(15) 0.007(11) -0.021(11) -0.013(10)
C13 0.078(14) 0.072(12) 0.071(10) 0.027(8) -0.016(9) 0.002(9)
C17 0.049(11) 0.114(14) 0.083(12) 0.018(10) -0.010(9) 0.013(10)
C7 0.028(7) 0.085(9) 0.019(5) 0.000(5) 0.004(5) 0.014(6)
O1W 0.06(2) 0.16(3) 0.18(3) 0.03(2) 0.064(19) 0.011(17)

loop_
_atom_type_symbol
_atom_type_description
_atom_type_scat_dispersion_real
_atom_type_scat_dispersion_imag
_atom_type_scat_source
C C 0.0033 0.0016 'International Tables Vol C Tables 4.2.6.8 and 6.1.1.4'
H H 0.0000 0.0000 'International Tables Vol C Tables 4.2.6.8 and 6.1.1.4'
Ba Ba -0.3244 2.2819 'International Tables Vol C Tables 4.2.6.8 and 6.1.1.4'
N N 0.0061 0.0033 'International Tables Vol C Tables 4.2.6.8 and 6.1.1.4'
O O 0.0106 0.0060 'International Tables Vol C Tables 4.2.6.8 and 6.1.1.4'

loop_
_geom_angle_atom_site_label_1
_geom_angle_atom_site_label_2
_geom_angle_atom_site_label_3
_geom_angle
_geom_angle_site_symmetry_1
_geom_angle_site_symmetry_3
O1 Ba1 O1 135.6(7) 2_554 .
O1 Ba1 O3 149.1(4) 2_554 6_565
O1 Ba1 O3 71.7(4) . 6_565
O1 Ba1 O3 71.7(4) 2_554 5_565
O1 Ba1 O3 149.1(4) . 5_565
O3 Ba1 O3 87.8(5) 6_565 5_565
O1 Ba1 O1W 68.9(8) 2_554 .
O1 Ba1 O1W 67.9(8) . .
O3 Ba1 O1W 129.3(8) 6_565 .
O3 Ba1 O1W 140.5(8) 5_565 .
O1 Ba1 O1W 67.9(8) 2_554 2_554
O1 Ba1 O1W 68.9(8) . 2_554
O3 Ba1 O1W 140.5(8) 6_565 2_554
O3 Ba1 O1W 129.3(8) 5_565 2_554
O1W Ba1 O1W 25.9(11) . 2_554
O1 Ba1 O4 62.0(3) 2_554 2
O1 Ba1 O4 108.7(4) . 2
O3 Ba1 O4 99.4(3) 6_565 2
O3 Ba1 O4 97.0(3) 5_565 2
O1W Ba1 O4 67.3(6) . 2
O1W Ba1 O4 90.0(6) 2_554 2
O1 Ba1 O4 108.7(4) 2_554 1_554
O1 Ba1 O4 62.0(3) . 1_554
O3 Ba1 O4 97.0(3) 6_565 1_554
O3 Ba1 O4 99.4(3) 5_565 1_554
O1W Ba1 O4 90.0(6) . 1_554
O1W Ba1 O4 67.3(6) 2_554 1_554
O4 Ba1 O4 157.2(6) 2 1_554
O1 Ba1 O3 106.1(3) 2_554 2
O1 Ba1 O3 71.4(3) . 2
O3 Ba1 O3 64.4(4) 6_565 2
O3 Ba1 O3 120.7(3) 5_565 2
O1W Ba1 O3 74.5(7) . 2
O1W Ba1 O3 99.3(6) 2_554 2
O4 Ba1 O3 45.0(3) 2 2
O4 Ba1 O3 133.3(3) 1_554 2
O1 Ba1 O3 71.4(3) 2_554 1_554
O1 Ba1 O3 106.1(3) . 1_554
O3 Ba1 O3 120.7(3) 6_565 1_554
O3 Ba1 O3 64.4(4) 5_565 1_554
O1W Ba1 O3 99.3(6) . 1_554
O1W Ba1 O3 74.5(7) 2_554 1_554
O4 Ba1 O3 133.3(3) 2 1_554
O4 Ba1 O3 45.0(3) 1_554 1_554
O3 Ba1 O3 173.8(5) 2 1_554
O1 Ba1 C7 83.3(3) 2_554 2
O1 Ba1 C7 90.3(3) . 2
O3 Ba1 C7 82.4(3) 6_565 2
O3 Ba1 C7 110.1(3) 5_565 2
O1W Ba1 C7 68.7(6) . 2
O1W Ba1 C7 94.4(6) 2_554 2
O4 Ba1 C7 21.8(3) 2 2
O4 Ba1 C7 150.5(3) 1_554 2
O3 Ba1 C7 23.1(3) 2 2
O3 Ba1 C7 154.6(3) 1_554 2
O1 Ba1 C7 90.3(3) 2_554 1_554
O1 Ba1 C7 83.3(3) . 1_554
O3 Ba1 C7 110.1(3) 6_565 1_554
O3 Ba1 C7 82.4(3) 5_565 1_554
O1W Ba1 C7 94.4(6) . 1_554
O1W Ba1 C7 68.7(6) 2_554 1_554
O4 Ba1 C7 150.5(3) 2 1_554
O4 Ba1 C7 21.8(3) 1_554 1_554
O3 Ba1 C7 154.6(3) 2 1_554
O3 Ba1 C7 23.1(3) 1_554 1_554
C7 Ba1 C7 163.1(5) 2 1_554
C14 O5 C16 116.2(17) . .
C8 O2 H2 109.5 . .
C8 O1 Ba1 144.7(12) . .
C13 O6 C17 114.7(14) . .
C7 O3 Ba1 130.0(9) . 5_565
C7 O3 Ba1 94.2(6) . 1_556
Ba1 O3 Ba1 115.6(4) 5_565 1_556
C7 O4 Ba1 98.9(8) . 1_556
O5 C16 H16A 109.5 . .
O5 C16 H16B 109.5 . .
H16A C16 H16B 109.5 . .
O5 C16 H16C 109.5 . .
H16A C16 H16C 109.5 . .
H16B C16 H16C 109.5 . .
C14 C15 C10 122.1(15) . .
C14 C15 H15 118.9 . .
C10 C15 H15 118.9 . .
C4 C3 C2 119.6(12) . .
C4 C3 H3 120.2 . .
C2 C3 H3 120.2 . .
C3 C4 C5 117.3(11) . .
C3 C4 C9 123.6(12) . .
C5 C4 C9 119.0(10) . .
C5 C6 C1 121.6(12) . .
C5 C6 C7 120.6(10) . .
C1 C6 C7 117.8(11) . .
C6 C5 C4 121.1(10) . .
C6 C5 H5 119.4 . .
C4 C5 H5 119.4 . .
C9 C11 C12 121.8(12) 7_556 .
C9 C11 C10 119.9(13) 7_556 .
C12 C11 C10 118.3(14) . .
C10 C9 C11 121.0(12) . 7_556
C10 C9 C4 119.0(13) . .
C11 C9 C4 120.0(13) 7_556 .
O1 C8 O2 121.2(11) . .
O1 C8 C2 121.5(15) . .
O2 C8 C2 117.3(13) . .
C1 C2 C3 121.4(10) . .
C1 C2 C8 116.4(12) . .
C3 C2 C8 122.2(12) . .
C2 C1 C6 118.9(12) . .
C2 C1 H1 120.6 . .
C6 C1 H1 120.6 . .
C9 C10 C15 122.8(13) . .
C9 C10 C11 119.1(13) . .
C15 C10 C11 118.1(14) . .
C13 C12 C11 122.1(14) . .
C13 C12 H12 118.9 . .
C11 C12 H12 118.9 . .
C15 C14 O5 125.1(17) . .
C15 C14 C13 119.9(16) . .
O5 C14 C13 114.4(18) . .
C12 C13 O6 127.5(16) . .
C12 C13 C14 119.3(16) . .
O6 C13 C14 112.8(16) . .
O6 C17 H17A 109.5 . .
O6 C17 H17B 109.5 . .
H17A C17 H17B 109.5 . .
O6 C17 H17C 109.5 . .
H17A C17 H17C 109.5 . .
H17B C17 H17C 109.5 . .
O4 C7 O3 121.9(12) . .
O4 C7 C6 117.6(11) . .
O3 C7 C6 120.5(9) . .
O4 C7 Ba1 59.3(7) . 1_556
O3 C7 Ba1 62.6(6) . 1_556
C6 C7 Ba1 175.9(8) . 1_556
O1W O1W Ba1 77.1(5) 2_554 .
O1W O1W H1WA 93.8 2_554 .
Ba1 O1W H1WA 119.5 . .
O1W O1W H1WB 98.8 2_554 .
Ba1 O1W H1WB 120.5 . .
H1WA O1W H1WB 120.0 . .

loop_
_geom_bond_atom_site_label_1
_geom_bond_atom_site_label_2
_geom_bond_distance
_geom_bond_site_symmetry_2
Ba1 O1 2.699(10) 2_554
Ba1 O1 2.699(10) .
Ba1 O3 2.804(10) 6_565
Ba1 O3 2.804(10) 5_565
Ba1 O1W 2.81(3) .
Ba1 O1W 2.81(3) 2_554
Ba1 O4 2.822(11) 2
Ba1 O4 2.822(11) 1_554
Ba1 O3 2.888(10) 2
Ba1 O3 2.888(10) 1_554
Ba1 C7 3.243(12) 2
Ba1 C7 3.243(12) 1_554
O5 C14 1.35(2) .
O5 C16 1.40(3) .
O2 C8 1.253(18) .
O2 H2 0.8200 .
O1 C8 1.168(18) .
O6 C13 1.35(2) .
O6 C17 1.433(19) .
O3 C7 1.278(16) .
O3 Ba1 2.804(10) 5_565
O3 Ba1 2.888(10) 1_556
O4 C7 1.222(14) .
O4 Ba1 2.822(11) 1_556
C16 H16A 0.9600 .
C16 H16B 0.9600 .
C16 H16C 0.9600 .
C15 C14 1.32(2) .
C15 C10 1.41(2) .
C15 H15 0.9300 .
C3 C4 1.371(15) .
C3 C2 1.402(17) .
C3 H3 0.9300 .
C4 C5 1.417(18) .
C4 C9 1.464(17) .
C6 C5 1.330(17) .
C6 C1 1.367(14) .
C6 C7 1.499(17) .
C5 H5 0.9300 .
C11 C9 1.40(2) 7_556
C11 C12 1.40(2) .
C11 C10 1.424(17) .
C9 C10 1.40(2) .
C9 C11 1.40(2) 7_556
C8 C2 1.476(14) .
C2 C1 1.343(18) .
C1 H1 0.9300 .
C12 C13 1.33(2) .
C12 H12 0.9300 .
C14 C13 1.44(3) .
C17 H17A 0.9600 .
C17 H17B 0.9600 .
C17 H17C 0.9600 .
C7 Ba1 3.243(12) 1_556
O1W O1W 1.26(5) 2_554
O1W H1WA 0.8501 .
O1W H1WB 0.8497 .

loop_
_geom_torsion_atom_site_label_1
_geom_torsion_atom_site_label_2
_geom_torsion_atom_site_label_3
_geom_torsion_atom_site_label_4
_geom_torsion
_geom_torsion_site_symmetry_1
_geom_torsion_site_symmetry_4
O1 Ba1 O1 C8 131(2) 2_554 .
O3 Ba1 O1 C8 -66(2) 6_565 .
O3 Ba1 O1 C8 -15(2) 5_565 .
O1W Ba1 O1 C8 145(2) . .
O1W Ba1 O1 C8 118(2) 2_554 .
O4 Ba1 O1 C8 -160(2) 2 .
O4 Ba1 O1 C8 43(2) 1_554 .
O3 Ba1 O1 C8 -134(2) 2 .
O3 Ba1 O1 C8 52(2) 1_554 .
C7 Ba1 O1 C8 -148(2) 2 .
C7 Ba1 O1 C8 48(2) 1_554 .
C2 C3 C4 C5 -3(2) . .
C2 C3 C4 C9 173.3(14) . .
C1 C6 C5 C4 1(2) . .
C7 C6 C5 C4 -179.7(13) . .
C3 C4 C5 C6 2(2) . .
C9 C4 C5 C6 -174.3(14) . .
C3 C4 C9 C10 -93.1(17) . .
C5 C4 C9 C10 82.8(16) . .
C3 C4 C9 C11 87.4(18) . 7_556
C5 C4 C9 C11 -96.8(16) . 7_556
Ba1 O1 C8 O2 -41(3) . .
Ba1 O1 C8 C2 137.6(14) . .
C4 C3 C2 C1 0(2) . .
C4 C3 C2 C8 -179.0(14) . .
O1 C8 C2 C1 -15(2) . .
O2 C8 C2 C1 163.7(14) . .
O1 C8 C2 C3 164.2(17) . .
O2 C8 C2 C3 -17(2) . .
C3 C2 C1 C6 3(2) . .
C8 C2 C1 C6 -177.6(14) . .
C5 C6 C1 C2 -4(2) . .
C7 C6 C1 C2 177.2(13) . .
C11 C9 C10 C15 -179.2(14) 7_556 .
C4 C9 C10 C15 1(2) . .
C11 C9 C10 C11 1(2) 7_556 .
C4 C9 C10 C11 -178.0(11) . .
C14 C15 C10 C9 -177.0(17) . .
C14 C15 C10 C11 2(3) . .
C9 C11 C10 C9 -1(2) 7_556 .
C12 C11 C10 C9 178.2(11) . .
C9 C11 C10 C15 179.2(14) 7_556 .
C12 C11 C10 C15 -1.1(19) . .
C9 C11 C12 C13 -177.7(15) 7_556 .
C10 C11 C12 C13 3(2) . .
C10 C15 C14 O5 -175(2) . .
C10 C15 C14 C13 -5(3) . .
C16 O5 C14 C15 3(4) . .
C16 O5 C14 C13 -168(3) . .
C11 C12 C13 O6 -177.6(16) . .
C11 C12 C13 C14 -5(3) . .
C17 O6 C13 C12 -7(3) . .
C17 O6 C13 C14 179.6(17) . .
C15 C14 C13 C12 6(3) . .
O5 C14 C13 C12 177.6(19) . .
C15 C14 C13 O6 179.6(19) . .
O5 C14 C13 O6 -9(3) . .
Ba1 O4 C7 O3 2.4(17) 1_556 .
Ba1 O4 C7 C6 -176.9(11) 1_556 .
Ba1 O3 C7 O4 126.5(14) 5_565 .
Ba1 O3 C7 O4 -2.4(17) 1_556 .
Ba1 O3 C7 C6 -54.2(18) 5_565 .
Ba1 O3 C7 C6 176.9(12) 1_556 .
Ba1 O3 C7 Ba1 128.9(10) 5_565 1_556
C5 C6 C7 O4 -4(2) . .
C1 C6 C7 O4 174.5(15) . .
C5 C6 C7 O3 176.4(14) . .
C1 C6 C7 O3 -5(2) . .
C5 C6 C7 Ba1 -45(13) . 1_556
C1 C6 C7 Ba1 134(12) . 1_556
O1 Ba1 O1W O1W 83(3) 2_554 2_554
O1 Ba1 O1W O1W -87(3) . 2_554
O3 Ba1 O1W O1W -127(3) 6_565 2_554
O3 Ba1 O1W O1W 77(3) 5_565 2_554
O4 Ba1 O1W O1W 150(4) 2 2_554
O4 Ba1 O1W O1W -27(3) 1_554 2_554
O3 Ba1 O1W O1W -163(3) 2 2_554
O3 Ba1 O1W O1W 17(3) 1_554 2_554
C7 Ba1 O1W O1W 174(4) 2 2_554
C7 Ba1 O1W O1W -6(3) 1_554 2_554

loop_
_platon_squeeze_void_nr
_platon_squeeze_void_average_x
_platon_squeeze_void_average_y
_platon_squeeze_void_average_z
_platon_squeeze_void_volume
_platon_squeeze_void_count_electrons
_platon_squeeze_void_content
1 0.000 0.000 -0.014 252 66 ' '
2 0.500 0.500 0.038 252 66 ' '
